data_1100457
_chemical_formula_sum 'C14 H9 Cr N O6'
_space_group_IT_number 14
_symmetry_cell_setting monoclinic
_symmetry_space_group_name_Hall '-P 2ybc'
_symmetry_space_group_name_H-M 'P 1 21/c 1'
_cell_angle_alpha 90
_cell_angle_beta 92.23(1)
_cell_angle_gamma 90
_cell_formula_units_Z 8
_cell_length_a 7.315(1)
_cell_length_b 23.991(1)
_cell_length_c 16.920(4)
_cod_original_sg_symbol_H-M 'P 21/c'
_cod_original_formula_sum 'C14 H9 Cr1 N1 O6'
_cod_database_code 1100457

loop_
_symmetry_equiv_pos_site_id
_symmetry_equiv_pos_as_xyz
1 x,y,z
2 -x,1/2+y,1/2-z
3 -x,-y,-z
4 x,-1/2-y,-1/2+z

loop_
_atom_site_label
_atom_site_type_symbol
_atom_site_fract_x
_atom_site_fract_y
_atom_site_fract_z
Cr1 Cr 0.51769(10) 0.19198(3) -0.01450(4)
O1 O 0.60011(36) 0.20994(11) 0.16542(15)
O2 O 0.13767(51) 0.14254(18) -0.00589(22)
O3 O 0.70232(50) 0.08172(14) -0.04757(19)
O4 O 0.43831(59) 0.21001(14) -0.18837(19)
O5 O 0.88609(57) 0.24676(17) -0.03356(25)
O6 O 0.36633(57) 0.30863(15) -0.00839(20)
N1 N 0.50464(41) 0.11354(15) 0.22429(21)
C1 C 0.49932(52) 0.12414(17) 0.14292(24)
C2 C 0.4355(6) 0.07348(19) 0.11017(28)
C3 C 0.40780(63) 0.03505(20) 0.16776(33)
C4 C 0.45158(58) 0.06041(20) 0.23849(32)
C5 C 0.45848(74) 0.05289(24) 0.32268(37)
C6 C 0.51297(69) 0.09899(28) 0.35687(29)
C7 C 0.54531(62) 0.14382(23) 0.29706(31)
C8 C 0.54266(52) 0.17551(17) 0.10724(24)
C9 C 0.65762(77) 0.26620(23) 0.15141(33)
C10 C 0.27945(75) 0.16098(22) -0.00940(28)
C11 C 0.63047(69) 0.12245(20) -0.03403(24)
C12 C 0.47473(76) 0.20199(19) -0.12179(29)
C13 C 0.75076(76) 0.22534(22) -0.02343(30)
C14 C 0.42145(71) 0.26373(21) -0.00540(24)
Cr2 Cr 0.88590(9) -0.08293(3) 0.31125(4)
O7 O 0.90734(37) 0.01267(11) 0.18865(19)
O8 O 0.50361(46) -0.09221(14) 0.23599(21)
O9 O 1.07436(51) -0.14820(14) 0.18535(19)
O10 O 0.85347(49) -0.19960(13) 0.37226(20)
O11 O 0.68234(43) -0.04277(13) 0.45366(18)
O12 O 1.24659(45) -0.07348(17) 0.40361(20)
N2 N 0.99879(41) 0.09774(14) 0.27553(23)
C15 C 0.96848(53) 0.04519(16) 0.30824(27)
C16 C 0.98927(63) 0.05399(19) 0.39023(29)
C17 C 1.03013(66) 0.10925(22) 0.40521(32)
C18 C 1.03721(56) 0.13554(20) 0.33310(35)
C19 C 1.07126(75) 0.18791(22) 0.29474(43)
C20 C 1.05847(75) 0.18120(24) 0.21848(43)
C21 C 1.00858(66) 0.12209(21) 0.19771(33)
C22 C 0.91948(50) -0.00351(16) 0.26525(26)
C23 C 0.86375(93) -0.02362(24) 0.12474(33)
C24 C 0.65021(67) -0.08831(18) 0.26150(26)
C25 C 1.00407(63) -0.11993(19) 0.22954(26)
C26 C 0.86423(59) -0.15433(18) 0.35030(25)
C27 C 0.76064(59) -0.05561(17) 0.39921(26)
C28 C 1.11394(64) -0.07571(20) 0.36775(26)
H1 H 0.4241(54) 0.0656(17) 0.0593(21)
H2 H 0.3627(52) -0.0035(15) 0.1647(21)
H3 H 0.4198(53) 0.0217(16) 0.3448(23)
H4 H 0.5315(53) 0.1073(17) 0.4072(21)
H5 H 0.4720(49) 0.1802(15) 0.2993(20)
H6 H 0.6507(51) 0.1565(18) 0.2990(24)
H7 H 0.72549(51) 0.2757(17) 0.1977(20)
H8 H 0.7636(48) 0.2649(15) 0.1112(20)
H9 H 0.5552(54) 0.2847(17) 0.1382(24)
H10 H 0.9821(50) 0.0245(16) 0.4271(21)
H11 H 1.0579(51) 0.1256(17) 0.4529(21)
H12 H 1.0965(52) 0.2219(16) 0.3242(21)
H13 H 1.0879(52) 0.2024(16) 0.1762(21)
H14 H 1.0839(50) 0.1044(17) 0.1625(21)
H15 H 0.8926(49) 0.1160(16) 0.1656(20)
H16 H 0.8531(52) -0.0016(16) 0.0784(21)
H17 H 0.9453(55) -0.0496(17) 0.1178(24)
H18 H 0.7838(56) -0.0503(17) 0.1335(24)

loop_
_atom_type_symbol
_atom_type_radius_bond
C 0.68
H 0.23
Cr 1.35
N 0.68
O 0.68
